data_7100057
loop_
_publ_author_name
'P.W.N.M.Van Leeuwen'
'Maria Caporali'
'Christian Mueller'
'Anthony L. Spek'
'Bastiaan B. P. Staal'
'D.M. Tooke'

_publ_section_title
;
New diphosphine ligands based on diphenyl ether for
the Pd-catalyzed CO/ethene copolymerization
;
_journal_name_full 'Chemical Communications'
_journal_paper_doi 10.1039/b503764f
_journal_year 2005
_chemical_formula_moiety 'C70 H96 Cl2 O P2 Pd'
_chemical_formula_sum 'C70 H96 Cl2 O P2 Pd'
_chemical_formula_weight 1192.71
_space_group_IT_number 61
_space_group_name_Hall '-P 2ac 2ab'
_space_group_name_H-M_alt 'P b c a'
_symmetry_cell_setting orthorhombic
_symmetry_space_group_name_Hall '-P 2ac 2ab'
_symmetry_space_group_name_H-M 'P b c a'
_cell_angle_alpha 90.000
_cell_angle_beta 90.000
_cell_angle_gamma 90.000
_cell_formula_units_Z 8
_cell_length_a 25.241(3)
_cell_length_b 20.053(4)
_cell_length_c 26.004(2)
_cell_measurement_temperature 150(2)
_cell_volume 13162(3)
_diffrn_ambient_temperature 150(2)
_exptl_crystal_density_diffrn 1.204
_cod_database_code 7100057

loop_
_symmetry_equiv_pos_as_xyz
'x, y, z'
'-x+1/2, -y, z+1/2'
'x+1/2, -y+1/2, -z'
'-x, y+1/2, -z+1/2'
'-x, -y, -z'
'x-1/2, y, -z-1/2'
'-x-1/2, y-1/2, z'
'x, -y-1/2, z-1/2'

loop_
_atom_site_label
_atom_site_type_symbol
_atom_site_fract_x
_atom_site_fract_y
_atom_site_fract_z
_atom_site_U_iso_or_equiv
_atom_site_adp_type
_atom_site_occupancy
_atom_site_symmetry_multiplicity
_atom_site_calc_flag
_atom_site_refinement_flags
_atom_site_disorder_assembly
_atom_site_disorder_group
Pd1 Pd 0.174530(10) 0.145299(12) 0.089428(10) 0.01912(9) Uani 1 1 d . . .
Cl1 Cl 0.15625(4) 0.04975(4) 0.04005(4) 0.0315(2) Uani 1 1 d . . .
Cl2 Cl 0.26072(4) 0.10881(5) 0.10497(4) 0.0341(3) Uani 1 1 d . . .
P1 P 0.09554(4) 0.18447(4) 0.06019(4) 0.0199(2) Uani 1 1 d . . .
P2 P 0.18529(3) 0.21779(4) 0.15421(4) 0.0194(2) Uani 1 1 d . . .
O1 O 0.08843(9) 0.14076(11) 0.17058(8) 0.0212(6) Uani 1 1 d . . .
C1 C 0.09199(14) 0.18316(16) -0.01007(13) 0.0211(9) Uani 1 1 d . . .
C2 C 0.04629(14) 0.20609(17) -0.03459(14) 0.0252(9) Uani 1 1 d . . .
H2 H 0.0173 0.2214 -0.0145 0.030 Uiso 1 1 calc R . .
C3 C 0.04232(14) 0.20689(18) -0.08787(14) 0.0277(9) Uani 1 1 d . . .
C4 C 0.08545(15) 0.18403(18) -0.11581(15) 0.0307(10) Uani 1 1 d . . .
H4 H 0.0828 0.1828 -0.1522 0.037 Uiso 1 1 calc R . .
C5 C 0.13247(15) 0.16279(17) -0.09320(15) 0.0278(9) Uani 1 1 d . A .
C6 C 0.13503(15) 0.16398(16) -0.03966(14) 0.0242(9) Uani 1 1 d . . .
H6 H 0.1670 0.1514 -0.0231 0.029 Uiso 1 1 calc R . .
C7 C 0.17852(15) 0.13540(18) -0.12538(14) 0.0317(10) Uani 1 1 d . . .
C8 C 0.1762(10) 0.0633(9) -0.1213(9) 0.049(6) Uani 0.40(2) 1 d PD A 1
H8A H 0.2034 0.0435 -0.1434 0.073 Uiso 0.40(2) 1 calc PR A 1
H8B H 0.1412 0.0477 -0.1323 0.073 Uiso 0.40(2) 1 calc PR A 1
H8C H 0.1824 0.0500 -0.0856 0.073 Uiso 0.40(2) 1 calc PR A 1
C9 C 0.1700(8) 0.1552(11) -0.1837(6) 0.044(5) Uani 0.40(2) 1 d PD A 1
H9A H 0.1632 0.2032 -0.1862 0.066 Uiso 0.40(2) 1 calc PR A 1
H9B H 0.1398 0.1306 -0.1977 0.066 Uiso 0.40(2) 1 calc PR A 1
H9C H 0.2020 0.1442 -0.2034 0.066 Uiso 0.40(2) 1 calc PR A 1
C10 C 0.2291(5) 0.1661(12) -0.1080(7) 0.042(5) Uani 0.40(2) 1 d PD A 1
H10A H 0.2356 0.1542 -0.0720 0.064 Uiso 0.40(2) 1 calc PR A 1
H10B H 0.2267 0.2147 -0.1112 0.064 Uiso 0.40(2) 1 calc PR A 1
H10C H 0.2583 0.1497 -0.1294 0.064 Uiso 0.40(2) 1 calc PR A 1
C8A C 0.1645(7) 0.0661(8) -0.1466(7) 0.062(5) Uani 0.60(2) 1 d PD A 2
H8D H 0.1949 0.0481 -0.1655 0.093 Uiso 0.60(2) 1 calc PR A 2
H8E H 0.1341 0.0698 -0.1699 0.093 Uiso 0.60(2) 1 calc PR A 2
H8F H 0.1556 0.0362 -0.1181 0.093 Uiso 0.60(2) 1 calc PR A 2
C9A C 0.1944(7) 0.1801(7) -0.1698(6) 0.064(5) Uani 0.60(2) 1 d PD A 2
H9D H 0.2069 0.2230 -0.1565 0.095 Uiso 0.60(2) 1 calc PR A 2
H9E H 0.1637 0.1874 -0.1922 0.095 Uiso 0.60(2) 1 calc PR A 2
H9F H 0.2228 0.1587 -0.1895 0.095 Uiso 0.60(2) 1 calc PR A 2
C10A C 0.2301(4) 0.1226(10) -0.0926(4) 0.056(4) Uani 0.60(2) 1 d PD A 2
H10D H 0.2590 0.1089 -0.1154 0.084 Uiso 0.60(2) 1 calc PR A 2
H10E H 0.2233 0.0873 -0.0674 0.084 Uiso 0.60(2) 1 calc PR A 2
H10F H 0.2401 0.1636 -0.0746 0.084 Uiso 0.60(2) 1 calc PR A 2
C11 C -0.00730(15) 0.2325(2) -0.11548(15) 0.0395(11) Uani 1 1 d . . .
C12 C -0.04549(17) 0.2670(3) -0.07828(18) 0.0683(16) Uani 1 1 d . . .
H12A H -0.0582 0.2346 -0.0529 0.102 Uiso 1 1 calc R . .
H12B H -0.0757 0.2850 -0.0975 0.102 Uiso 1 1 calc R . .
H12C H -0.0270 0.3034 -0.0606 0.102 Uiso 1 1 calc R . .
C13 C -0.0348(2) 0.1740(3) -0.1414(2) 0.0795(18) Uani 1 1 d . . .
H13A H -0.0105 0.1532 -0.1660 0.119 Uiso 1 1 calc R . .
H13B H -0.0664 0.1899 -0.1595 0.119 Uiso 1 1 calc R . .
H13C H -0.0452 0.1412 -0.1153 0.119 Uiso 1 1 calc R . .
C14 C 0.00820(17) 0.2851(2) -0.15568(16) 0.0525(13) Uani 1 1 d . . .
H14A H 0.0262 0.3223 -0.1386 0.079 Uiso 1 1 calc R . .
H14B H -0.0237 0.3015 -0.1730 0.079 Uiso 1 1 calc R . .
H14C H 0.0320 0.2650 -0.1811 0.079 Uiso 1 1 calc R . .
C15 C 0.01279(14) 0.27275(17) 0.08261(13) 0.0222(9) Uani 1 1 d . . .
H15 H -0.0074 0.2335 0.0885 0.027 Uiso 1 1 calc R . .
C16 C -0.01209(14) 0.33423(17) 0.08476(13) 0.0250(9) Uani 1 1 d . . .
C17 C 0.01925(15) 0.39078(18) 0.07742(13) 0.0268(9) Uani 1 1 d . . .
H17 H 0.0029 0.4334 0.0791 0.032 Uiso 1 1 calc R . .
C18 C 0.07313(14) 0.38748(17) 0.06773(13) 0.0238(9) Uani 1 1 d . . .
C19 C 0.09634(14) 0.32424(17) 0.06445(13) 0.0211(8) Uani 1 1 d . . .
H19 H 0.1330 0.3204 0.0569 0.025 Uiso 1 1 calc R . .
C20 C 0.06642(14) 0.26698(16) 0.07205(12) 0.0196(8) Uani 1 1 d . . .
C21 C -0.07182(14) 0.34152(18) 0.09424(15) 0.0316(10) Uani 1 1 d . . .
C22 C -0.08201(17) 0.3904(2) 0.13828(17) 0.0564(13) Uani 1 1 d . . .
H22A H -0.1201 0.3927 0.1452 0.085 Uiso 1 1 calc R . .
H22B H -0.0689 0.4347 0.1287 0.085 Uiso 1 1 calc R . .
H22C H -0.0635 0.3750 0.1692 0.085 Uiso 1 1 calc R . .
C23 C -0.09749(15) 0.2758(2) 0.10819(18) 0.0472(12) Uani 1 1 d . . .
H23A H -0.0929 0.2441 0.0798 0.071 Uiso 1 1 calc R . .
H23B H -0.1354 0.2827 0.1145 0.071 Uiso 1 1 calc R . .
H23C H -0.0808 0.2578 0.1393 0.071 Uiso 1 1 calc R . .
C24 C -0.09774(16) 0.3680(2) 0.04536(17) 0.0546(13) Uani 1 1 d . . .
H24A H -0.0934 0.3354 0.0176 0.082 Uiso 1 1 calc R . .
H24B H -0.0809 0.4101 0.0355 0.082 Uiso 1 1 calc R . .
H24C H -0.1356 0.3755 0.0516 0.082 Uiso 1 1 calc R . .
C25 C 0.10675(14) 0.45040(17) 0.05906(14) 0.0279(9) Uani 1 1 d . . .
C26 C 0.07650(17) 0.51487(17) 0.07107(16) 0.0424(11) Uani 1 1 d . . .
H26A H 0.0459 0.5187 0.0480 0.064 Uiso 1 1 calc R . .
H26B H 0.1000 0.5532 0.0661 0.064 Uiso 1 1 calc R . .
H26C H 0.0642 0.5139 0.1068 0.064 Uiso 1 1 calc R . .
C27 C 0.12335(16) 0.45176(19) 0.00273(15) 0.0398(11) Uani 1 1 d . . .
H27A H 0.1413 0.4099 -0.0060 0.060 Uiso 1 1 calc R . .
H27B H 0.1475 0.4892 -0.0031 0.060 Uiso 1 1 calc R . .
H27C H 0.0919 0.4570 -0.0190 0.060 Uiso 1 1 calc R . .
C28 C 0.15581(16) 0.44898(19) 0.09329(16) 0.0419(11) Uani 1 1 d . . .
H28A H 0.1449 0.4481 0.1295 0.063 Uiso 1 1 calc R . .
H28B H 0.1772 0.4889 0.0869 0.063 Uiso 1 1 calc R . .
H28C H 0.1768 0.4091 0.0855 0.063 Uiso 1 1 calc R . .
C29 C 0.21367(13) 0.18137(16) 0.21241(13) 0.0197(8) Uani 1 1 d . . .
C30 C 0.26818(14) 0.17748(17) 0.21805(14) 0.0236(9) Uani 1 1 d . . .
H30 H 0.2905 0.1941 0.1916 0.028 Uiso 1 1 calc R . .
C31 C 0.29081(14) 0.14965(17) 0.26178(14) 0.0256(9) Uani 1 1 d . . .
C32 C 0.25706(15) 0.12452(17) 0.29929(14) 0.0269(9) Uani 1 1 d . . .
H32 H 0.2720 0.1055 0.3294 0.032 Uiso 1 1 calc R . .
C33 C 0.20224(14) 0.12624(16) 0.29438(13) 0.0222(9) Uani 1 1 d . . .
C34 C 0.18097(14) 0.15536(15) 0.25066(13) 0.0205(8) Uani 1 1 d . . .
H34 H 0.1436 0.1576 0.2467 0.025 Uiso 1 1 calc R . .
C35 C 0.16596(15) 0.09837(17) 0.33706(13) 0.0285(9) Uani 1 1 d . . .
C36 C 0.19043(16) 0.03705(18) 0.36286(15) 0.0370(10) Uani 1 1 d . . .
H36A H 0.1985 0.0033 0.3367 0.056 Uiso 1 1 calc R . .
H36B H 0.1653 0.0186 0.3879 0.056 Uiso 1 1 calc R . .
H36C H 0.2232 0.0500 0.3805 0.056 Uiso 1 1 calc R . .
C37 C 0.11210(15) 0.0773(2) 0.31549(15) 0.0382(11) Uani 1 1 d . . .
H37A H 0.0939 0.1164 0.3013 0.057 Uiso 1 1 calc R . .
H37B H 0.0906 0.0580 0.3431 0.057 Uiso 1 1 calc R . .
H37C H 0.1173 0.0441 0.2883 0.057 Uiso 1 1 calc R . .
C38 C 0.15714(18) 0.1527(2) 0.37731(15) 0.0452(12) Uani 1 1 d . . .
H38A H 0.1913 0.1661 0.3919 0.068 Uiso 1 1 calc R . .
H38B H 0.1343 0.1355 0.4047 0.068 Uiso 1 1 calc R . .
H38C H 0.1402 0.1913 0.3611 0.068 Uiso 1 1 calc R . .
C39 C 0.35139(14) 0.14459(19) 0.26512(16) 0.0359(10) Uani 1 1 d . . .
C40 C 0.37032(17) 0.0945(2) 0.2249(2) 0.0710(17) Uani 1 1 d . . .
H40A H 0.3584 0.1087 0.1908 0.107 Uiso 1 1 calc R . .
H40B H 0.3556 0.0504 0.2327 0.107 Uiso 1 1 calc R . .
H40C H 0.4091 0.0922 0.2255 0.107 Uiso 1 1 calc R . .
C41 C 0.37587(15) 0.2125(2) 0.25401(17) 0.0435(12) Uani 1 1 d . . .
H41A H 0.3667 0.2263 0.2190 0.065 Uiso 1 1 calc R . .
H41B H 0.4145 0.2095 0.2573 0.065 Uiso 1 1 calc R . .
H41C H 0.3622 0.2453 0.2786 0.065 Uiso 1 1 calc R . .
C42 C 0.36945(17) 0.1225(2) 0.31874(18) 0.0575(14) Uani 1 1 d . . .
H42A H 0.4082 0.1239 0.3206 0.086 Uiso 1 1 calc R . .
H42B H 0.3572 0.0769 0.3253 0.086 Uiso 1 1 calc R . .
H42C H 0.3545 0.1526 0.3447 0.086 Uiso 1 1 calc R . .
C43 C 0.22847(13) 0.28608(16) 0.13658(13) 0.0197(8) Uani 1 1 d . . .
C44 C 0.24384(13) 0.29013(16) 0.08525(14) 0.0223(9) Uani 1 1 d . . .
H44 H 0.2311 0.2578 0.0616 0.027 Uiso 1 1 calc R . .
C45 C 0.27721(14) 0.34016(17) 0.06781(14) 0.0241(9) Uani 1 1 d . . .
C46 C 0.29500(14) 0.38649(17) 0.10443(14) 0.0256(9) Uani 1 1 d . . .
H46 H 0.3171 0.4220 0.0933 0.031 Uiso 1 1 calc R . .
C47 C 0.28182(13) 0.38280(17) 0.15606(13) 0.0214(9) Uani 1 1 d . . .
C48 C 0.24821(14) 0.33178(16) 0.17159(13) 0.0216(9) Uani 1 1 d . . .
H48 H 0.2386 0.3282 0.2068 0.026 Uiso 1 1 calc R . .
C49 C 0.30156(14) 0.43344(17) 0.19563(13) 0.0251(9) Uani 1 1 d . . .
C50 C 0.34194(16) 0.48199(19) 0.17321(15) 0.0375(11) Uani 1 1 d . . .
H50A H 0.3724 0.4571 0.1600 0.056 Uiso 1 1 calc R . .
H50B H 0.3537 0.5128 0.2001 0.056 Uiso 1 1 calc R . .
H50C H 0.3256 0.5073 0.1451 0.056 Uiso 1 1 calc R . .
C51 C 0.32792(16) 0.39652(18) 0.24036(14) 0.0361(10) Uani 1 1 d . . .
H51A H 0.3020 0.3670 0.2568 0.054 Uiso 1 1 calc R . .
H51B H 0.3410 0.4289 0.2656 0.054 Uiso 1 1 calc R . .
H51C H 0.3576 0.3700 0.2274 0.054 Uiso 1 1 calc R . .
C52 C 0.25392(16) 0.47364(18) 0.21534(15) 0.0376(10) Uani 1 1 d . . .
H52A H 0.2376 0.4977 0.1866 0.056 Uiso 1 1 calc R . .
H52B H 0.2659 0.5056 0.2414 0.056 Uiso 1 1 calc R . .
H52C H 0.2279 0.4432 0.2306 0.056 Uiso 1 1 calc R . .
C53 C 0.29494(15) 0.34492(18) 0.01177(14) 0.0307(10) Uani 1 1 d . . .
C54 C 0.27714(19) 0.2858(2) -0.01981(16) 0.0592(14) Uani 1 1 d . . .
H54A H 0.2937 0.2451 -0.0064 0.089 Uiso 1 1 calc R . .
H54B H 0.2876 0.2923 -0.0557 0.089 Uiso 1 1 calc R . .
H54C H 0.2385 0.2815 -0.0177 0.089 Uiso 1 1 calc R . .
C55 C 0.27096(17) 0.4083(2) -0.01264(16) 0.0494(12) Uani 1 1 d . . .
H55A H 0.2322 0.4052 -0.0122 0.074 Uiso 1 1 calc R . .
H55B H 0.2833 0.4124 -0.0482 0.074 Uiso 1 1 calc R . .
H55C H 0.2822 0.4475 0.0070 0.074 Uiso 1 1 calc R . .
C56 C 0.35490(16) 0.3517(2) 0.00935(16) 0.0490(12) Uani 1 1 d . . .
H56A H 0.3658 0.3919 0.0280 0.074 Uiso 1 1 calc R . .
H56B H 0.3661 0.3550 -0.0266 0.074 Uiso 1 1 calc R . .
H56C H 0.3714 0.3124 0.0252 0.074 Uiso 1 1 calc R . .
C57 C 0.12306(13) 0.25069(17) 0.17869(12) 0.0191(8) Uani 1 1 d . . .
C58 C 0.11521(14) 0.31688(17) 0.19251(13) 0.0231(9) Uani 1 1 d . . .
H58 H 0.1439 0.3473 0.1892 0.028 Uiso 1 1 calc R . .
C59 C 0.06708(15) 0.34022(17) 0.21091(13) 0.0270(9) Uani 1 1 d . . .
C60 C 0.02579(15) 0.29471(19) 0.21610(13) 0.0294(10) Uani 1 1 d . . .
H60 H -0.0074 0.3095 0.2290 0.035 Uiso 1 1 calc R . .
C61 C 0.03213(14) 0.22869(18) 0.20297(13) 0.0252(9) Uani 1 1 d . . .
H61 H 0.0038 0.1980 0.2072 0.030 Uiso 1 1 calc R . .
C62 C 0.08013(14) 0.20755(17) 0.18352(13) 0.0194(8) Uani 1 1 d . . .
C63 C 0.05898(16) 0.41274(18) 0.22350(15) 0.0401(11) Uani 1 1 d . . .
H63A H 0.0933 0.4334 0.2311 0.060 Uiso 1 1 calc R . .
H63B H 0.0357 0.4167 0.2535 0.060 Uiso 1 1 calc R . .
H63C H 0.0427 0.4353 0.1941 0.060 Uiso 1 1 calc R . .
C64 C 0.05055(13) 0.11046(16) 0.13890(14) 0.0207(9) Uani 1 1 d . . .
C65 C 0.01980(14) 0.06113(17) 0.16012(14) 0.0267(9) Uani 1 1 d . . .
H65 H 0.0232 0.0503 0.1955 0.032 Uiso 1 1 calc R . .
C66 C -0.01609(14) 0.02740(18) 0.12962(15) 0.0287(9) Uani 1 1 d . . .
H66 H -0.0369 -0.0072 0.1443 0.034 Uiso 1 1 calc R . .
C67 C -0.02228(13) 0.04291(17) 0.07838(14) 0.0256(9) Uani 1 1 d . . .
C68 C 0.00954(13) 0.09263(16) 0.05783(14) 0.0234(9) Uani 1 1 d . . .
H68 H 0.0056 0.1039 0.0226 0.028 Uiso 1 1 calc R . .
C69 C 0.04705(13) 0.12662(15) 0.08711(13) 0.0189(8) Uani 1 1 d . . .
C70 C -0.06238(15) 0.00718(19) 0.04577(15) 0.0357(10) Uani 1 1 d . . .
H70A H -0.0614 -0.0406 0.0535 0.053 Uiso 1 1 calc R . .
H70B H -0.0541 0.0142 0.0093 0.053 Uiso 1 1 calc R . .
H70C H -0.0978 0.0246 0.0532 0.053 Uiso 1 1 calc R . .

loop_
_atom_site_aniso_label
_atom_site_aniso_U_11
_atom_site_aniso_U_22
_atom_site_aniso_U_33
_atom_site_aniso_U_23
_atom_site_aniso_U_13
_atom_site_aniso_U_12
Pd1 0.02157(16) 0.01550(16) 0.02029(16) -0.00093(13) -0.00235(13) 0.00056(12)
Cl1 0.0442(6) 0.0189(5) 0.0314(6) -0.0050(4) -0.0105(5) 0.0029(4)
Cl2 0.0277(6) 0.0327(6) 0.0420(6) -0.0064(5) -0.0054(4) 0.0093(5)
P1 0.0227(5) 0.0171(5) 0.0199(6) 0.0002(4) -0.0015(4) -0.0013(4)
P2 0.0216(5) 0.0173(5) 0.0193(5) 0.0010(4) -0.0013(4) -0.0028(4)
O1 0.0218(13) 0.0195(14) 0.0223(14) 0.0005(11) -0.0026(11) -0.0022(11)
C1 0.028(2) 0.015(2) 0.020(2) -0.0015(16) -0.0022(18) -0.0021(17)
C2 0.026(2) 0.025(2) 0.025(2) 0.0003(17) 0.0005(18) -0.0048(17)
C3 0.030(2) 0.032(2) 0.021(2) 0.0038(18) -0.0022(19) -0.0074(18)
C4 0.039(3) 0.032(2) 0.021(2) 0.0004(18) -0.004(2) -0.007(2)
C5 0.036(2) 0.021(2) 0.027(3) -0.0015(17) 0.003(2) -0.0072(18)
C6 0.029(2) 0.017(2) 0.027(2) -0.0006(17) -0.0024(18) -0.0019(17)
C7 0.040(3) 0.030(2) 0.025(2) -0.0081(18) 0.0073(19) 0.001(2)
C8 0.049(12) 0.025(8) 0.072(15) -0.017(10) 0.028(12) 0.010(7)
C9 0.059(12) 0.048(11) 0.025(8) 0.000(7) 0.025(7) 0.014(8)
C10 0.020(6) 0.059(11) 0.049(10) -0.030(9) 0.006(6) 0.004(7)
C8A 0.059(9) 0.057(7) 0.071(12) -0.027(8) 0.022(8) -0.005(6)
C9A 0.079(11) 0.047(7) 0.064(9) 0.014(6) 0.036(8) 0.022(6)
C10A 0.031(5) 0.075(10) 0.062(7) -0.034(6) 0.006(5) 0.008(6)
C11 0.031(2) 0.061(3) 0.026(2) 0.011(2) -0.005(2) -0.004(2)
C12 0.040(3) 0.114(5) 0.050(3) 0.024(3) -0.006(2) 0.016(3)
C13 0.068(4) 0.087(4) 0.083(4) 0.009(3) -0.044(3) -0.018(3)
C14 0.046(3) 0.069(3) 0.042(3) 0.016(2) -0.003(2) 0.011(2)
C15 0.027(2) 0.021(2) 0.018(2) 0.0038(16) 0.0003(17) -0.0001(17)
C16 0.031(2) 0.026(2) 0.018(2) 0.0003(17) 0.0007(18) 0.0025(18)
C17 0.034(2) 0.019(2) 0.027(2) 0.0006(17) -0.0007(18) 0.0077(18)
C18 0.032(2) 0.020(2) 0.020(2) 0.0013(17) -0.0036(17) 0.0004(18)
C19 0.023(2) 0.024(2) 0.016(2) 0.0019(16) 0.0006(16) 0.0037(18)
C20 0.027(2) 0.018(2) 0.014(2) 0.0027(15) -0.0037(16) 0.0030(17)
C21 0.027(2) 0.033(2) 0.034(2) 0.0040(19) 0.0054(19) 0.0085(18)
C22 0.038(3) 0.066(3) 0.064(3) -0.017(3) 0.015(2) 0.014(2)
C23 0.027(2) 0.048(3) 0.066(3) 0.013(2) 0.010(2) 0.006(2)
C24 0.036(3) 0.072(3) 0.055(3) 0.023(3) 0.001(2) 0.018(2)
C25 0.034(2) 0.019(2) 0.031(2) 0.0018(17) 0.0024(19) 0.0005(18)
C26 0.059(3) 0.019(2) 0.049(3) 0.002(2) 0.004(2) 0.000(2)
C27 0.049(3) 0.032(2) 0.038(3) 0.005(2) 0.006(2) -0.003(2)
C28 0.051(3) 0.023(2) 0.051(3) 0.003(2) -0.003(2) -0.011(2)
C29 0.022(2) 0.0158(19) 0.022(2) -0.0037(16) -0.0031(17) -0.0016(16)
C30 0.027(2) 0.019(2) 0.025(2) -0.0005(17) 0.0030(18) -0.0026(17)
C31 0.028(2) 0.0150(19) 0.034(2) -0.0015(18) -0.0077(19) -0.0024(18)
C32 0.036(3) 0.017(2) 0.027(2) -0.0001(17) -0.0084(19) 0.0027(18)
C33 0.030(2) 0.017(2) 0.019(2) -0.0017(16) -0.0035(18) -0.0003(17)
C34 0.020(2) 0.019(2) 0.023(2) -0.0026(17) -0.0028(17) 0.0001(17)
C35 0.039(2) 0.025(2) 0.021(2) 0.0045(17) 0.0005(18) 0.0018(19)
C36 0.050(3) 0.032(2) 0.029(2) 0.0086(19) -0.002(2) 0.002(2)
C37 0.036(3) 0.045(3) 0.033(3) 0.010(2) 0.007(2) -0.004(2)
C38 0.072(3) 0.036(3) 0.028(3) -0.001(2) 0.009(2) 0.001(2)
C39 0.025(2) 0.028(2) 0.055(3) 0.004(2) -0.009(2) -0.0054(19)
C40 0.031(3) 0.069(4) 0.113(5) -0.036(3) -0.012(3) 0.016(3)
C41 0.023(2) 0.050(3) 0.057(3) 0.018(2) -0.010(2) -0.008(2)
C42 0.035(3) 0.054(3) 0.084(4) 0.031(3) -0.031(3) -0.012(2)
C43 0.022(2) 0.018(2) 0.019(2) -0.0006(17) -0.0004(17) -0.0002(16)
C44 0.022(2) 0.019(2) 0.026(2) -0.0056(17) -0.0033(18) 0.0013(16)
C45 0.025(2) 0.021(2) 0.026(2) 0.0006(18) -0.0006(18) -0.0022(17)
C46 0.029(2) 0.019(2) 0.028(3) 0.0035(18) 0.0026(18) -0.0043(18)
C47 0.023(2) 0.020(2) 0.021(2) 0.0006(17) -0.0008(17) 0.0028(17)
C48 0.026(2) 0.022(2) 0.017(2) 0.0009(17) 0.0021(17) -0.0003(17)
C49 0.029(2) 0.018(2) 0.028(2) -0.0010(17) -0.0034(18) -0.0028(17)
C50 0.051(3) 0.029(2) 0.032(2) -0.0032(19) -0.005(2) -0.020(2)
C51 0.047(3) 0.031(2) 0.030(2) -0.0020(19) -0.009(2) -0.009(2)
C52 0.047(3) 0.027(2) 0.038(3) -0.009(2) -0.001(2) -0.004(2)
C53 0.035(2) 0.033(2) 0.024(2) -0.0049(19) 0.0065(19) -0.0116(19)
C54 0.088(4) 0.057(3) 0.033(3) -0.013(2) 0.025(3) -0.030(3)
C55 0.052(3) 0.065(3) 0.031(3) 0.006(2) -0.004(2) -0.004(2)
C56 0.043(3) 0.073(3) 0.031(3) 0.003(2) 0.013(2) -0.002(2)
C57 0.023(2) 0.020(2) 0.014(2) 0.0030(16) -0.0041(16) 0.0003(17)
C58 0.032(2) 0.022(2) 0.016(2) -0.0004(17) -0.0021(17) -0.0028(18)
C59 0.035(2) 0.026(2) 0.020(2) -0.0020(17) -0.0013(18) 0.006(2)
C60 0.030(2) 0.036(3) 0.022(2) -0.0036(18) 0.0028(18) 0.007(2)
C61 0.023(2) 0.033(2) 0.020(2) 0.0007(18) 0.0021(17) -0.0032(18)
C62 0.024(2) 0.022(2) 0.012(2) -0.0016(16) -0.0055(16) 0.0003(18)
C63 0.047(3) 0.032(2) 0.041(3) -0.007(2) 0.003(2) 0.009(2)
C64 0.019(2) 0.017(2) 0.026(2) -0.0005(17) -0.0004(17) 0.0011(17)
C65 0.027(2) 0.027(2) 0.026(2) 0.0049(18) 0.0041(18) -0.0008(19)
C66 0.024(2) 0.023(2) 0.039(3) 0.0028(19) 0.0019(19) -0.0069(18)
C67 0.022(2) 0.020(2) 0.035(3) -0.0038(18) -0.0033(18) -0.0015(17)
C68 0.026(2) 0.019(2) 0.025(2) -0.0013(17) -0.0041(18) 0.0025(18)
C69 0.021(2) 0.0124(18) 0.023(2) 0.0002(16) -0.0017(17) 0.0028(15)
C70 0.034(2) 0.033(2) 0.041(3) 0.000(2) -0.002(2) -0.0087(19)

loop_
_geom_bond_atom_site_label_1
_geom_bond_atom_site_label_2
_geom_bond_distance
_geom_bond_site_symmetry_2
_geom_bond_publ_flag
Pd1 P2 2.2416(10) . ?
Pd1 P1 2.2738(10) . ?
Pd1 Cl2 2.3306(10) . ?
Pd1 Cl1 2.3523(10) . ?
P1 C69 1.826(3) . ?
P1 C1 1.830(4) . ?
P1 C20 1.837(3) . ?
P2 C43 1.809(3) . ?
P2 C57 1.819(3) . ?
P2 C29 1.827(3) . ?
O1 C62 1.397(4) . ?
O1 C64 1.401(4) . ?
C1 C6 1.386(5) . ?
C1 C2 1.396(5) . ?
C2 C3 1.389(5) . ?
C2 H2 0.9500 . ?
C3 C4 1.387(5) . ?
C3 C11 1.532(5) . ?
C4 C5 1.391(5) . ?
C4 H4 0.9500 . ?
C5 C6 1.394(5) . ?
C5 C7 1.534(5) . ?
C6 H6 0.9500 . ?
C7 C8 1.450(18) . ?
C7 C10 1.487(13) . ?
C7 C9A 1.516(11) . ?
C7 C8A 1.537(14) . ?
C7 C10A 1.578(11) . ?
C7 C9 1.583(14) . ?
C8 H8A 0.9800 . ?
C8 H8B 0.9800 . ?
C8 H8C 0.9800 . ?
C9 H9A 0.9800 . ?
C9 H9B 0.9800 . ?
C9 H9C 0.9800 . ?
C10 H10A 0.9800 . ?
C10 H10B 0.9800 . ?
C10 H10C 0.9800 . ?
C8A H8D 0.9800 . ?
C8A H8E 0.9800 . ?
C8A H8F 0.9800 . ?
C9A H9D 0.9800 . ?
C9A H9E 0.9800 . ?
C9A H9F 0.9800 . ?
C10A H10D 0.9800 . ?
C10A H10E 0.9800 . ?
C10A H10F 0.9800 . ?
C11 C13 1.519(6) . ?
C11 C12 1.531(6) . ?
C11 C14 1.536(5) . ?
C12 H12A 0.9800 . ?
C12 H12B 0.9800 . ?
C12 H12C 0.9800 . ?
C13 H13A 0.9800 . ?
C13 H13B 0.9800 . ?
C13 H13C 0.9800 . ?
C14 H14A 0.9800 . ?
C14 H14B 0.9800 . ?
C14 H14C 0.9800 . ?
C15 C16 1.385(5) . ?
C15 C20 1.386(5) . ?
C15 H15 0.9500 . ?
C16 C17 1.396(5) . ?
C16 C21 1.535(5) . ?
C17 C18 1.385(5) . ?
C17 H17 0.9500 . ?
C18 C19 1.400(5) . ?
C18 C25 1.537(5) . ?
C19 C20 1.389(5) . ?
C19 H19 0.9500 . ?
C21 C23 1.513(5) . ?
C21 C24 1.525(5) . ?
C21 C22 1.529(5) . ?
C22 H22A 0.9800 . ?
C22 H22B 0.9800 . ?
C22 H22C 0.9800 . ?
C23 H23A 0.9800 . ?
C23 H23B 0.9800 . ?
C23 H23C 0.9800 . ?
C24 H24A 0.9800 . ?
C24 H24B 0.9800 . ?
C24 H24C 0.9800 . ?
C25 C27 1.524(5) . ?
C25 C28 1.525(5) . ?
C25 C26 1.534(5) . ?
C26 H26A 0.9800 . ?
C26 H26B 0.9800 . ?
C26 H26C 0.9800 . ?
C27 H27A 0.9800 . ?
C27 H27B 0.9800 . ?
C27 H27C 0.9800 . ?
C28 H28A 0.9800 . ?
C28 H28B 0.9800 . ?
C28 H28C 0.9800 . ?
C29 C30 1.386(5) . ?
C29 C34 1.394(5) . ?
C30 C31 1.390(5) . ?
C30 H30 0.9500 . ?
C31 C32 1.389(5) . ?
C31 C39 1.535(5) . ?
C32 C33 1.390(5) . ?
C32 H32 0.9500 . ?
C33 C34 1.386(5) . ?
C33 C35 1.544(5) . ?
C34 H34 0.9500 . ?
C35 C38 1.527(5) . ?
C35 C37 1.530(5) . ?
C35 C36 1.531(5) . ?
C36 H36A 0.9800 . ?
C36 H36B 0.9800 . ?
C36 H36C 0.9800 . ?
C37 H37A 0.9800 . ?
C37 H37B 0.9800 . ?
C37 H37C 0.9800 . ?
C38 H38A 0.9800 . ?
C38 H38B 0.9800 . ?
C38 H38C 0.9800 . ?
C39 C41 1.523(5) . ?
C39 C40 1.526(6) . ?
C39 C42 1.532(6) . ?
C40 H40A 0.9800 . ?
C40 H40B 0.9800 . ?
C40 H40C 0.9800 . ?
C41 H41A 0.9800 . ?
C41 H41B 0.9800 . ?
C41 H41C 0.9800 . ?
C42 H42A 0.9800 . ?
C42 H42B 0.9800 . ?
C42 H42C 0.9800 . ?
C43 C48 1.385(5) . ?
C43 C44 1.392(5) . ?
C44 C45 1.386(5) . ?
C44 H44 0.9500 . ?
C45 C46 1.404(5) . ?
C45 C53 1.527(5) . ?
C46 C47 1.385(5) . ?
C46 H46 0.9500 . ?
C47 C48 1.389(5) . ?
C47 C49 1.529(5) . ?
C48 H48 0.9500 . ?
C49 C50 1.525(5) . ?
C49 C51 1.531(5) . ?
C49 C52 1.536(5) . ?
C50 H50A 0.9800 . ?
C50 H50B 0.9800 . ?
C50 H50C 0.9800 . ?
C51 H51A 0.9800 . ?
C51 H51B 0.9800 . ?
C51 H51C 0.9800 . ?
C52 H52A 0.9800 . ?
C52 H52B 0.9800 . ?
C52 H52C 0.9800 . ?
C53 C54 1.511(5) . ?
C53 C56 1.521(5) . ?
C53 C55 1.544(5) . ?
C54 H54A 0.9800 . ?
C54 H54B 0.9800 . ?
C54 H54C 0.9800 . ?
C55 H55A 0.9800 . ?
C55 H55B 0.9800 . ?
C55 H55C 0.9800 . ?
C56 H56A 0.9800 . ?
C56 H56B 0.9800 . ?
C56 H56C 0.9800 . ?
C57 C58 1.390(5) . ?
C57 C62 1.392(5) . ?
C58 C59 1.387(5) . ?
C58 H58 0.9500 . ?
C59 C60 1.392(5) . ?
C59 C63 1.505(5) . ?
C60 C61 1.377(5) . ?
C60 H60 0.9500 . ?
C61 C62 1.380(5) . ?
C61 H61 0.9500 . ?
C63 H63A 0.9800 . ?
C63 H63B 0.9800 . ?
C63 H63C 0.9800 . ?
C64 C65 1.373(5) . ?
C64 C69 1.388(5) . ?
C65 C66 1.381(5) . ?
C65 H65 0.9500 . ?
C66 C67 1.377(5) . ?
C66 H66 0.9500 . ?
C67 C68 1.387(5) . ?
C67 C70 1.502(5) . ?
C68 C69 1.393(5) . ?
C68 H68 0.9500 . ?
C70 H70A 0.9800 . ?
C70 H70B 0.9800 . ?
C70 H70C 0.9800 . ?
